data_7043169
loop_
_publ_author_name
'Gebhard, Maximilian'
'Hellwig, Malte'
'Kroll, Alexander'
'Rogalla, Detlef'
'Winter, Manuela'
'Mallick, Bert'
'Ludwig, Arne'
'Wiesing, Martin'
'Wieck, Andreas D.'
'Grundmeier, Guido'
'Devi, Anjana'

_publ_section_title
;
 New amidinate complexes of indium(III): Promising CVD precursors for
 transparent and conductive In2O3 thin films
;
_journal_name_full 'Dalton Trans.'
_journal_paper_doi 10.1039/C7DT01280B
_journal_year 2017
_chemical_formula_sum 'C24 H51 In N6'
_chemical_formula_weight 538.53
_chemical_name_systematic
; 
 ? 
;
_space_group_IT_number 146
_symmetry_cell_setting trigonal
_symmetry_space_group_name_Hall 'R 3'
_symmetry_space_group_name_H-M 'R 3 :H'
_atom_sites_solution_hydrogens geom
_atom_sites_solution_primary direct
_atom_sites_solution_secondary difmap
_audit_creation_method SHELXL-97
_audit_update_record
;
2017-03-07 deposited with the CCDC.
2017-05-31 downloaded from the CCDC.
;
_cell_angle_alpha 90.00
_cell_angle_beta 90.00
_cell_angle_gamma 120.00
_cell_formula_units_Z 3
_cell_length_a 16.0982(5)
_cell_length_b 16.0982(5)
_cell_length_c 9.5045(3)
_cell_measurement_reflns_used 3529
_cell_measurement_temperature 110(2)
_cell_measurement_theta_max 76.253
_cell_measurement_theta_min 5.467
_cell_volume 2133.12(12)
_computing_cell_refinement
;
CrysAlisPro, Agilent Technologies,
Version 1.171.37.35 (release 13-08-2014 CrysAlis171 .NET)
(compiled Aug 13 2014,18:06:01)
;
_computing_data_collection
;
CrysAlisPro, Agilent Technologies,
Version 1.171.37.35 (release 13-08-2014 CrysAlis171 .NET)
(compiled Aug 13 2014,18:06:01)
;
_computing_data_reduction
;
CrysAlisPro, Agilent Technologies,
Version 1.171.37.35 (release 13-08-2014 CrysAlis171 .NET)
(compiled Aug 13 2014,18:06:01)
;
_computing_structure_refinement 'SHELXL-97 (Sheldrick, 1997)'
_computing_structure_solution 'SHELXS-97 (Sheldrick, 1990)'
_diffrn_ambient_temperature 110(2)
_diffrn_detector 'CCD plate'
_diffrn_detector_area_resol_mean 10.4372
_diffrn_detector_type Atlas
_diffrn_measured_fraction_theta_full 0.993
_diffrn_measured_fraction_theta_max 0.993
_diffrn_measurement_device_type 'SuperNova, Single source at offset, Atlas'
_diffrn_measurement_method 'omega scan'
_diffrn_radiation_monochromator mirror
_diffrn_radiation_source 'sealed X-ray tube'
_diffrn_radiation_type CuK\a
_diffrn_radiation_wavelength 1.54184
_diffrn_reflns_av_R_equivalents 0.0000
_diffrn_reflns_av_sigmaI/netI 0.0215
_diffrn_reflns_limit_h_max 20
_diffrn_reflns_limit_h_min -20
_diffrn_reflns_limit_k_max 20
_diffrn_reflns_limit_k_min -20
_diffrn_reflns_limit_l_max 11
_diffrn_reflns_limit_l_min -11
_diffrn_reflns_number 1869
_diffrn_reflns_theta_full 75.56
_diffrn_reflns_theta_max 75.56
_diffrn_reflns_theta_min 5.50
_exptl_absorpt_coefficient_mu 6.783
_exptl_absorpt_correction_T_max 0.5804
_exptl_absorpt_correction_T_min 0.3589
_exptl_absorpt_correction_type multi-scan
_exptl_absorpt_process_details
;
CrysAlisPro, Agilent Technologies,
Version 1.171.37.35 (release 13-08-2014 CrysAlis171 .NET)
(compiled Aug 13 2014,18:06:01)
Empirical absorption correction using spherical harmonics,
 implemented in SCALE3 ABSPACK scaling algorithm.
;
_exptl_crystal_colour colourless
_exptl_crystal_density_diffrn 1.258
_exptl_crystal_density_method 'not measured'
_exptl_crystal_description prism
_exptl_crystal_F_000 858
_exptl_crystal_size_max 0.19
_exptl_crystal_size_mid 0.09
_exptl_crystal_size_min 0.09
_refine_diff_density_max 0.445
_refine_diff_density_min -0.596
_refine_diff_density_rms 0.090
_refine_ls_abs_structure_details 'Flack H D (1983), Acta Cryst. A39, 876-881'
_refine_ls_abs_structure_Flack 0.0(4)
_refine_ls_extinction_method none
_refine_ls_goodness_of_fit_ref 1.126
_refine_ls_hydrogen_treatment mixed
_refine_ls_matrix_type full
_refine_ls_number_parameters 89
_refine_ls_number_reflns 1869
_refine_ls_number_restraints 8
_refine_ls_restrained_S_all 1.134
_refine_ls_R_factor_all 0.0345
_refine_ls_R_factor_gt 0.0345
_refine_ls_shift/su_max 0.016
_refine_ls_shift/su_mean 0.002
_refine_ls_structure_factor_coef Fsqd
_refine_ls_weighting_details 'calc w=1/[\s^2^(Fo^2^)+(0.0666P)^2^+3.4788P] where P=(Fo^2^+2Fc^2^)/3'
_refine_ls_weighting_scheme calc
_refine_ls_wR_factor_gt 0.0917
_refine_ls_wR_factor_ref 0.0917
_reflns_number_gt 1869
_reflns_number_total 1869
_reflns_threshold_expression >2sigma(I)
_cod_data_source_file c7dt01280b2.cif
_cod_data_source_block cvd479
_cod_original_sg_symbol_H-M R3
_cod_database_code 7043169

loop_
_symmetry_equiv_pos_as_xyz
'x, y, z'
'-y, x-y, z'
'-x+y, -x, z'
'x+2/3, y+1/3, z+1/3'
'-y+2/3, x-y+1/3, z+1/3'
'-x+y+2/3, -x+1/3, z+1/3'
'x+1/3, y+2/3, z+2/3'
'-y+1/3, x-y+2/3, z+2/3'
'-x+y+1/3, -x+2/3, z+2/3'

loop_
_atom_site_label
_atom_site_type_symbol
_atom_site_fract_x
_atom_site_fract_y
_atom_site_fract_z
_atom_site_U_iso_or_equiv
_atom_site_adp_type
_atom_site_occupancy
_atom_site_symmetry_multiplicity
_atom_site_calc_flag
_atom_site_refinement_flags
_atom_site_disorder_assembly
_atom_site_disorder_group
In1 In 0.0000 0.0000 0.95657(17) 0.02720(14) Uani 1 3 d S . .
N2 N 0.1356(4) 0.0210(5) 0.8585(6) 0.0345(11) Uani 1 1 d D . .
N1 N 0.0675(9) -0.0783(11) 1.0534(4) 0.0345(11) Uani 1 1 d D . .
C1 C 0.1491(5) -0.0316(5) 0.9565(7) 0.0372(16) Uani 1 1 d . A .
C2 C 0.2320(7) -0.0486(8) 0.9576(9) 0.054(2) Uani 1 1 d . . .
H2A H 0.2213 -0.0978 0.8879 0.081 Uiso 0.813(11) 1 calc PR A 1
H2B H 0.2382 -0.0704 1.0513 0.081 Uiso 0.813(11) 1 calc PR A 1
H2C H 0.2908 0.0111 0.9344 0.081 Uiso 0.813(11) 1 calc PR A 1
H2D H 0.2440 -0.0623 0.8638 0.081 Uiso 0.187(11) 1 d PR A 2
H2E H 0.2176 -0.1021 1.0178 0.081 Uiso 0.187(11) 1 d PR A 2
H2F H 0.2879 0.0076 0.9922 0.081 Uiso 0.187(11) 1 d PR A 2
C21B C 0.2088(11) 0.0822(11) 0.7450(16) 0.0362(16) Uani 0.813(11) 1 d P A 1
H21B H 0.2731 0.0903 0.7679 0.043 Uiso 0.813(11) 1 calc PR A 1
C22B C 0.1727(10) 0.0293(10) 0.6073(13) 0.0539(15) Uani 0.813(11) 1 d PD A 1
H22E H 0.1027 -0.0012 0.6038 0.081 Uiso 0.813(11) 1 calc PR A 1
H22F H 0.1913 -0.0200 0.5996 0.081 Uiso 0.813(11) 1 calc PR A 1
H22G H 0.2008 0.0746 0.5291 0.081 Uiso 0.813(11) 1 calc PR A 1
C23B C 0.2147(11) 0.1716(10) 0.7375(14) 0.0539(15) Uani 0.813(11) 1 d PD A 1
H23E H 0.1851 0.1813 0.8214 0.081 Uiso 0.813(11) 1 calc PR A 1
H23F H 0.1809 0.1742 0.6533 0.081 Uiso 0.813(11) 1 calc PR A 1
H23G H 0.2822 0.2222 0.7324 0.081 Uiso 0.813(11) 1 calc PR A 1
C21A C 0.193(3) 0.114(2) 0.775(4) 0.0362(16) Uani 0.187(11) 1 d PD A 2
H21A H 0.2528 0.1100 0.7815 0.043 Uiso 0.187(11) 1 calc PR A 2
C22A C 0.190(5) 0.104(4) 0.618(4) 0.0539(15) Uani 0.187(11) 1 d PD A 2
H22A H 0.1388 0.1134 0.5801 0.081 Uiso 0.187(11) 1 calc PR A 2
H22B H 0.1775 0.0395 0.5936 0.081 Uiso 0.187(11) 1 calc PR A 2
H22C H 0.2517 0.1520 0.5783 0.081 Uiso 0.187(11) 1 calc PR A 2
C23A C 0.244(4) 0.215(3) 0.825(4) 0.0539(15) Uani 0.187(11) 1 d PD A 2
H23A H 0.2887 0.2565 0.7525 0.081 Uiso 0.187(11) 1 calc PR A 2
H23B H 0.2795 0.2199 0.9113 0.081 Uiso 0.187(11) 1 calc PR A 2
H23C H 0.1972 0.2357 0.8448 0.081 Uiso 0.187(11) 1 calc PR A 2
C11 C 0.0660(7) -0.1402(11) 1.1632(12) 0.0362(16) Uani 1 1 d D A .
H11A H 0.1075 -0.1676 1.1366 0.043 Uiso 0.813(11) 1 calc PR A 1
H11B H 0.0683 -0.1969 1.1314 0.043 Uiso 0.187(11) 1 d PR A 2
C12A C -0.0355(9) -0.2174(9) 1.1695(11) 0.0539(15) Uani 0.813(11) 1 d P A 1
H12A H -0.0437 -0.2620 1.2455 0.081 Uiso 0.813(11) 1 calc PR A 1
H12B H -0.0537 -0.2520 1.0797 0.081 Uiso 0.813(11) 1 calc PR A 1
H12C H -0.0763 -0.1894 1.1873 0.081 Uiso 0.813(11) 1 calc PR A 1
C13A C 0.1020(13) -0.0834(12) 1.3094(14) 0.0539(15) Uani 0.813(11) 1 d P A 1
H13A H 0.0596 -0.0588 1.3367 0.081 Uiso 0.813(11) 1 calc PR A 1
H13B H 0.1676 -0.0298 1.2985 0.081 Uiso 0.813(11) 1 calc PR A 1
H13C H 0.1007 -0.1270 1.3825 0.081 Uiso 0.813(11) 1 calc PR A 1
C12B C -0.003(4) -0.169(4) 1.304(6) 0.0539(15) Uani 0.187(11) 1 d P A 2
H12D H 0.0247 -0.1901 1.3787 0.081 Uiso 0.187(11) 1 calc PR A 2
H12E H -0.0672 -0.2219 1.2806 0.081 Uiso 0.187(11) 1 calc PR A 2
H12F H -0.0068 -0.1137 1.3359 0.081 Uiso 0.187(11) 1 calc PR A 2
C13B C 0.163(2) -0.081(3) 1.241(4) 0.0539(15) Uani 0.187(11) 1 d PD A 2
H13D H 0.2093 -0.0303 1.1785 0.081 Uiso 0.187(11) 1 calc PR A 2
H13E H 0.1883 -0.1235 1.2669 0.081 Uiso 0.187(11) 1 calc PR A 2
H13F H 0.1539 -0.0523 1.3257 0.081 Uiso 0.187(11) 1 calc PR A 2

loop_
_atom_site_aniso_label
_atom_site_aniso_U_11
_atom_site_aniso_U_22
_atom_site_aniso_U_33
_atom_site_aniso_U_23
_atom_site_aniso_U_13
_atom_site_aniso_U_12
In1 0.02782(16) 0.02782(16) 0.0260(2) 0.000 0.000 0.01391(8)
N2 0.031(3) 0.048(3) 0.0313(15) 0.0014(18) 0.0047(17) 0.025(3)
N1 0.031(3) 0.048(3) 0.0313(15) 0.0014(18) 0.0047(17) 0.025(3)
C1 0.038(3) 0.053(4) 0.023(3) -0.007(3) -0.006(3) 0.025(3)
C2 0.065(5) 0.083(6) 0.038(4) 0.001(4) 0.006(4) 0.055(5)
C21B 0.024(4) 0.056(6) 0.032(2) 0.013(3) 0.012(3) 0.023(4)
C22B 0.060(4) 0.053(4) 0.041(2) 0.017(3) 0.015(3) 0.023(3)
C23B 0.060(4) 0.053(4) 0.041(2) 0.017(3) 0.015(3) 0.023(3)
C21A 0.024(4) 0.056(6) 0.032(2) 0.013(3) 0.012(3) 0.023(4)
C22A 0.060(4) 0.053(4) 0.041(2) 0.017(3) 0.015(3) 0.023(3)
C23A 0.060(4) 0.053(4) 0.041(2) 0.017(3) 0.015(3) 0.023(3)
C11 0.024(4) 0.056(6) 0.032(2) 0.013(3) 0.012(3) 0.023(4)
C12A 0.060(4) 0.053(4) 0.041(2) 0.017(3) 0.015(3) 0.023(3)
C13A 0.060(4) 0.053(4) 0.041(2) 0.017(3) 0.015(3) 0.023(3)
C12B 0.060(4) 0.053(4) 0.041(2) 0.017(3) 0.015(3) 0.023(3)
C13B 0.060(4) 0.053(4) 0.041(2) 0.017(3) 0.015(3) 0.023(3)

loop_
_atom_type_symbol
_atom_type_description
_atom_type_scat_dispersion_real
_atom_type_scat_dispersion_imag
_atom_type_scat_source
C C 0.0181 0.0091 'International Tables Vol C Tables 4.2.6.8 and 6.1.1.4'
H H 0.0000 0.0000 'International Tables Vol C Tables 4.2.6.8 and 6.1.1.4'
N N 0.0311 0.0180 'International Tables Vol C Tables 4.2.6.8 and 6.1.1.4'
In In 0.0822 5.0449 'International Tables Vol C Tables 4.2.6.8 and 6.1.1.4'

loop_
_geom_angle_atom_site_label_1
_geom_angle_atom_site_label_2
_geom_angle_atom_site_label_3
_geom_angle
_geom_angle_site_symmetry_1
_geom_angle_site_symmetry_3
N1 In1 N1 104.19(14) 2 3
N1 In1 N1 104.19(14) 2 .
N1 In1 N1 104.19(13) 3 .
N1 In1 N2 62.9(3) 2 2
N1 In1 N2 91.0(4) 3 2
N1 In1 N2 162.4(4) . 2
N1 In1 N2 162.4(4) 2 3
N1 In1 N2 62.9(3) 3 3
N1 In1 N2 91.0(4) . 3
N2 In1 N2 103.87(18) 2 3
N1 In1 N2 91.0(4) 2 .
N1 In1 N2 162.4(4) 3 .
N1 In1 N2 62.9(3) . .
N2 In1 N2 103.87(18) 2 .
N2 In1 N2 103.87(18) 3 .
N1 In1 C1 33.0(3) 2 2
N1 In1 C1 96.4(4) 3 2
N1 In1 C1 136.7(4) . 2
N2 In1 C1 30.0(2) 2 2
N2 In1 C1 132.2(2) 3 2
N2 In1 C1 101.2(2) . 2
N1 In1 C1 136.7(4) 2 3
N1 In1 C1 33.0(3) 3 3
N1 In1 C1 96.4(4) . 3
N2 In1 C1 101.2(2) 2 3
N2 In1 C1 30.0(2) 3 3
N2 In1 C1 132.2(2) . 3
C1 In1 C1 120.000(1) 2 3
N1 In1 C1 96.4(4) 2 .
N1 In1 C1 136.7(4) 3 .
N1 In1 C1 33.0(3) . .
N2 In1 C1 132.2(2) 2 .
N2 In1 C1 101.2(2) 3 .
N2 In1 C1 30.0(2) . .
C1 In1 C1 120.000(3) 2 .
C1 In1 C1 120.000(2) 3 .
C1 N2 C21A 140(2) . .
C1 N2 C21B 125.0(8) . .
C21A N2 C21B 27.8(17) . .
C1 N2 In1 94.0(4) . .
C21A N2 In1 115(2) . .
C21B N2 In1 140.1(7) . .
C11 N1 C1 120.8(6) . .
C11 N1 In1 148.0(7) . .
C1 N1 In1 90.9(5) . .
N2 C1 N1 111.8(6) . .
N2 C1 C2 124.1(7) . .
N1 C1 C2 123.8(7) . .
N2 C1 In1 56.0(3) . .
N1 C1 In1 56.1(3) . .
C2 C1 In1 179.5(6) . .
C23B C21B C22B 110.2(11) . .
C23B C21B N2 109.3(13) . .
C22B C21B N2 106.9(10) . .
C23A C21A C22A 114(3) . .
C23A C21A N2 130(3) . .
C22A C21A N2 116(3) . .
N1 C11 C12A 104.0(11) . .
N1 C11 C13B 105.0(15) . .
C12A C11 C13B 147.9(17) . .
N1 C11 C13A 111.0(13) . .
C12A C11 C13A 112.1(9) . .
C13B C11 C13A 43(2) . .
N1 C11 C12B 124(2) . .
C12A C11 C12B 55(2) . .
C13B C11 C12B 97(3) . .
C13A C11 C12B 57(2) . .

loop_
_geom_bond_atom_site_label_1
_geom_bond_atom_site_label_2
_geom_bond_distance
_geom_bond_site_symmetry_2
In1 N1 2.233(5) 2
In1 N1 2.233(5) 3
In1 N1 2.233(5) .
In1 N2 2.238(6) 2
In1 N2 2.238(6) 3
In1 N2 2.238(6) .
In1 C1 2.692(7) 2
In1 C1 2.692(7) 3
In1 C1 2.692(7) .
N2 C1 1.348(10) .
N2 C21A 1.533(18) .
N2 C21B 1.537(16) .
N1 C11 1.434(18) .
N1 C1 1.467(13) .
C1 C2 1.489(11) .
C21B C23B 1.40(2) .
C21B C22B 1.51(2) .
C21A C23A 1.486(19) .
C21A C22A 1.499(19) .
C11 C12A 1.479(16) .
C11 C13B 1.554(18) .
C11 C13A 1.60(2) .
C11 C12B 1.65(5) .
